data_2223765
loop_
_publ_author_name
'Shahwar, Durre'
'Tahir, M. Nawaz'
'Raza, Muhammad Asam'
'Saddaf, Maria'
'Majeed, Sana'

_publ_section_title
;(5<i>E</i>)-5-(4-Hydroxy-3-methoxybenzylidene)-2-thioxo-1,3-thiazolidin-4-one
 methanol monosolvate
;
_journal_coeditor_code HB5118
_journal_issue 11
_journal_name_full 'Acta Crystallographica Section E'
_journal_page_first o2638
_journal_paper_doi 10.1107/S1600536809039567
_journal_volume 65
_journal_year 2009
_chemical_formula_iupac 'C11 H9 N O3 S2, C H4 O'
_chemical_formula_moiety 'C11 H9 N O3 S2, C H4 O'
_chemical_formula_sum 'C12 H13 N O4 S2'
_chemical_formula_weight 299.35
_chemical_name_systematic
;
(5<i>E</i>)-5-(4-Hydroxy-3-methoxybenzylidene)-2-thioxo-1,3-thiazolidin-4-one
methanol monosolvate
;
_space_group_IT_number 33
_symmetry_cell_setting orthorhombic
_symmetry_space_group_name_Hall 'P 2c -2n'
_symmetry_space_group_name_H-M 'P n a 21'
_atom_sites_solution_hydrogens geom
_atom_sites_solution_primary direct
_atom_sites_solution_secondary difmap
_audit_creation_method SHELXL-97
_cell_angle_alpha 90
_cell_angle_beta 90
_cell_angle_gamma 90
_cell_formula_units_Z 4
_cell_length_a 17.731(2)
_cell_length_b 11.7528(14)
_cell_length_c 6.5715(6)
_cell_measurement_reflns_used 2472
_cell_measurement_temperature 296(2)
_cell_measurement_theta_max 27.07
_cell_measurement_theta_min 2.88
_cell_volume 1369.4(3)
_computing_cell_refinement 'SAINT (Bruker, 2007)'
_computing_data_collection 'APEX2 (Bruker, 2007)'
_computing_data_reduction 'SAINT (Bruker, 2007)'
_computing_molecular_graphics 'ORTEP-3 (Farrugia, 1997) and PLATON (Spek, 2009)'
_computing_publication_material
;
WinGX (Farrugia, 1999) and PLATON (Spek, 2009)
;
_computing_structure_refinement 'SHELXL97 (Sheldrick, 2008)'
_computing_structure_solution 'SHELXS97 (Sheldrick, 2008)'
_diffrn_ambient_temperature 296(2)
_diffrn_detector_area_resol_mean 7.50
_diffrn_measured_fraction_theta_full 0.998
_diffrn_measured_fraction_theta_max 0.998
_diffrn_measurement_device_type 'Bruker Kappa APEXII CCD'
_diffrn_measurement_method \w
_diffrn_radiation_monochromator graphite
_diffrn_radiation_source 'fine-focus sealed tube'
_diffrn_radiation_type MoK\a
_diffrn_radiation_wavelength 0.71073
_diffrn_reflns_av_R_equivalents 0.0447
_diffrn_reflns_av_sigmaI/netI 0.0530
_diffrn_reflns_limit_h_max 22
_diffrn_reflns_limit_h_min -22
_diffrn_reflns_limit_k_max 15
_diffrn_reflns_limit_k_min -13
_diffrn_reflns_limit_l_max 8
_diffrn_reflns_limit_l_min -5
_diffrn_reflns_number 7574
_diffrn_reflns_theta_full 27.07
_diffrn_reflns_theta_max 27.07
_diffrn_reflns_theta_min 2.88
_diffrn_standards_number 0
_exptl_absorpt_coefficient_mu 0.397
_exptl_absorpt_correction_T_max 0.955
_exptl_absorpt_correction_T_min 0.942
_exptl_absorpt_correction_type multi-scan
_exptl_absorpt_process_details '(SADABS; Bruker, 2007)'
_exptl_crystal_colour 'dark brown'
_exptl_crystal_density_diffrn 1.452
_exptl_crystal_density_method 'not measured'
_exptl_crystal_description 'cut needle'
_exptl_crystal_F_000 624
_exptl_crystal_size_max 0.26
_exptl_crystal_size_mid 0.13
_exptl_crystal_size_min 0.12
_refine_diff_density_max 0.174
_refine_diff_density_min -0.213
_refine_ls_abs_structure_details 'Flack (1983), 829 Friedal Pairs'
_refine_ls_abs_structure_Flack 0.01(8)
_refine_ls_goodness_of_fit_ref 1.021
_refine_ls_hydrogen_treatment mixed
_refine_ls_matrix_type full
_refine_ls_number_parameters 185
_refine_ls_number_reflns 2472
_refine_ls_number_restraints 1
_refine_ls_restrained_S_all 1.020
_refine_ls_R_factor_all 0.0657
_refine_ls_R_factor_gt 0.0390
_refine_ls_shift/su_max 0.000
_refine_ls_shift/su_mean 0.000
_refine_ls_structure_factor_coef Fsqd
_refine_ls_weighting_details 'calc w=1/[\s^2^(Fo^2^)+(0.0145P)^2^+0.2762P] where P=(Fo^2^+2Fc^2^)/3'
_refine_ls_weighting_scheme calc
_refine_ls_wR_factor_gt 0.0622
_refine_ls_wR_factor_ref 0.0700
_reflns_number_gt 1807
_reflns_number_total 2472
_reflns_threshold_expression I>2\s(I)
_cod_data_source_file hb5118.cif
_cod_data_source_block I
_cod_database_code 2223765
_cod_database_fobs_code 2223765

loop_
_symmetry_equiv_pos_site_id
_symmetry_equiv_pos_as_xyz
1 x,y,z
2 -x,-y,1/2+z
3 1/2-x,1/2+y,1/2+z
4 1/2+x,1/2-y,z

loop_
_atom_site_aniso_label
_atom_site_aniso_U_11
_atom_site_aniso_U_22
_atom_site_aniso_U_33
_atom_site_aniso_U_12
_atom_site_aniso_U_13
_atom_site_aniso_U_23
S1 0.0445(4) 0.0523(5) 0.0353(4) 0.0038(4) -0.0056(4) -0.0094(5)
S2 0.0552(5) 0.0804(8) 0.0472(5) 0.0164(5) 0.0008(5) -0.0137(6)
O1 0.0444(14) 0.0726(19) 0.0372(13) 0.0026(13) 0.0019(11) -0.0231(12)
O2 0.0383(13) 0.0796(17) 0.0442(14) -0.0046(12) 0.0060(11) -0.0230(13)
O3 0.0435(13) 0.0691(18) 0.0467(14) 0.0004(12) -0.0084(11) -0.0146(13)
N1 0.0527(17) 0.0388(18) 0.0293(14) 0.0048(14) -0.0049(12) -0.0101(13)
C1 0.0417(17) 0.0343(19) 0.0295(17) 0.0022(14) 0.0031(14) -0.0013(14)
C2 0.0442(19) 0.041(2) 0.0297(17) 0.0029(16) 0.0060(14) -0.0062(16)
C3 0.0389(17) 0.040(2) 0.0341(19) 0.0002(15) 0.0035(15) -0.0030(17)
C4 0.047(2) 0.037(2) 0.0278(18) 0.0023(15) 0.0007(15) -0.0093(16)
C5 0.0414(19) 0.051(2) 0.0313(18) 0.0070(17) 0.0024(15) -0.0069(16)
C6 0.0372(17) 0.045(2) 0.0410(18) 0.0037(14) -0.0008(18) -0.001(2)
C7 0.0437(18) 0.041(2) 0.0383(19) 0.0002(16) -0.0016(15) 0.0005(17)
C8 0.0464(17) 0.039(2) 0.0275(19) 0.0024(14) -0.0081(14) -0.0034(15)
C9 0.048(2) 0.037(2) 0.0364(18) 0.0040(17) -0.0041(16) -0.0005(16)
C10 0.047(2) 0.038(2) 0.0327(18) 0.0049(15) -0.0088(15) -0.0018(15)
C11 0.044(2) 0.113(4) 0.077(3) -0.005(2) 0.0177(18) -0.026(3)
O4A 0.048(3) 0.119(6) 0.067(4) 0.004(3) 0.005(3) -0.039(5)
C12A 0.064(3) 0.131(5) 0.093(4) -0.008(3) 0.011(3) -0.019(4)
O4B 0.043(3) 0.079(6) 0.055(4) -0.001(3) 0.006(3) -0.020(4)
C12B 0.064(3) 0.131(5) 0.093(4) -0.008(3) 0.011(3) -0.019(4)

loop_
_atom_site_type_symbol
_atom_site_label
_atom_site_fract_x
_atom_site_fract_y
_atom_site_fract_z
_atom_site_U_iso_or_equiv
_atom_site_thermal_displace_type
_atom_site_calc_flag
_atom_site_refinement_flags
_atom_site_occupancy
S S1 0.36194(4) 0.02090(7) 0.57918(14) 0.0440(3) Uani . . 1.000
S S2 0.41466(5) -0.10304(9) 0.20833(15) 0.0609(4) Uani . . 1.000
O O1 0.30380(12) 0.3234(2) 1.4811(3) 0.0514(9) Uani . . 1.000
O O2 0.41511(11) 0.2575(2) 1.2416(3) 0.0540(9) Uani . . 1.000
O O3 0.15476(12) -0.0232(2) 0.4387(3) 0.0531(9) Uani . . 1.000
N N1 0.27209(14) -0.0654(2) 0.3174(4) 0.0403(9) Uani . . 1.000
C C1 0.25139(18) 0.1479(3) 0.9536(4) 0.0352(10) Uani . . 1.000
C C2 0.32661(18) 0.1714(3) 1.0013(5) 0.0383(11) Uani . . 1.000
C C3 0.34462(16) 0.2296(3) 1.1767(5) 0.0377(11) Uani . . 1.000
C C4 0.28684(17) 0.2662(3) 1.3082(4) 0.0373(11) Uani . . 1.000
C C5 0.21274(17) 0.2455(3) 1.2609(5) 0.0412(11) Uani . . 1.000
C C6 0.19503(16) 0.1858(3) 1.0864(5) 0.0411(11) Uani . . 1.000
C C7 0.22722(18) 0.0873(3) 0.7745(5) 0.0410(11) Uani . . 1.000
C C8 0.26494(16) 0.0363(3) 0.6206(4) 0.0376(11) Uani . . 1.000
C C9 0.22317(17) -0.0188(3) 0.4558(5) 0.0405(11) Uani . . 1.000
C C10 0.34766(17) -0.0547(3) 0.3526(5) 0.0392(11) Uani . . 1.000
C C11 0.47733(18) 0.2154(4) 1.1321(6) 0.0780(18) Uani . . 1.000
O O4A 0.4252(3) 0.4356(7) 0.5888(10) 0.078(3) Uani . . 0.542(9)
C C12A 0.5055(2) 0.4123(5) 0.6066(13) 0.096(2) Uani . . 0.542(9)
O O4B 0.4343(2) 0.3568(4) 0.6677(9) 0.059(3) Uani . . 0.458(9)
C C12B 0.4913(2) 0.4044(4) 0.6141(9) 0.096(2) Uani . . 0.458(9)
H H1 0.3525(17) 0.334(3) 1.499(5) 0.0617 Uiso . . 1.000
H H1N 0.25564 -0.10029 0.21132 0.0483 Uiso . . 1.000
H H2 0.36478 0.14769 0.91393 0.0460 Uiso . . 1.000
H H5 0.17457 0.27152 1.34604 0.0495 Uiso . . 1.000
H H6 0.14477 0.17047 1.05653 0.0492 Uiso . . 1.000
H H7 0.17507 0.08219 0.76231 0.0494 Uiso . . 1.000
H H11A 0.47613 0.13375 1.13217 0.1166 Uiso . . 1.000
H H11B 0.52316 0.24114 1.19480 0.1166 Uiso . . 1.000
H H11C 0.47516 0.24266 0.99447 0.1166 Uiso . . 1.000
H H4A 0.401(4) 0.449(6) 0.717(13) 0.0935 Uiso . . 0.542(9)
H H12C 0.51734 0.39385 0.74524 0.1441 Uiso . . 0.542(9)
H H12A 0.53358 0.47831 0.56588 0.1441 Uiso . . 0.542(9)
H H12B 0.51849 0.34937 0.52036 0.1441 Uiso . . 0.542(9)
H H4B 0.40848 0.40061 0.73547 0.0709 Uiso . . 0.458(9)
H H12D 0.50918 0.45230 0.72210 0.1441 Uiso . . 0.458(9)
H H12E 0.48086 0.44993 0.49615 0.1441 Uiso . . 0.458(9)
H H12F 0.52902 0.34877 0.58154 0.1441 Uiso . . 0.458(9)

loop_
_atom_type_symbol
_atom_type_description
_atom_type_scat_dispersion_real
_atom_type_scat_dispersion_imag
_atom_type_scat_source
C C 0.0033 0.0016 'International Tables Vol C Tables 4.2.6.8 and 6.1.1.4'
H H 0.0000 0.0000 'International Tables Vol C Tables 4.2.6.8 and 6.1.1.4'
N N 0.0061 0.0033 'International Tables Vol C Tables 4.2.6.8 and 6.1.1.4'
O O 0.0106 0.0060 'International Tables Vol C Tables 4.2.6.8 and 6.1.1.4'
S S 0.1246 0.1234 'International Tables Vol C Tables 4.2.6.8 and 6.1.1.4'

loop_
_geom_angle_atom_site_label_1
_geom_angle_atom_site_label_2
_geom_angle_atom_site_label_3
_geom_angle_site_symmetry_1
_geom_angle_site_symmetry_2
_geom_angle_site_symmetry_3
_geom_angle
_geom_angle_publ_flag
C8 S1 C10 . . . 92.44(14) no
C3 O2 C11 . . . 118.4(3) no
C4 O1 H1 . . . 114(2) no
C12A O4A H4A . . . 114(4) no
C12B O4B H4B . . . 110.00 no
C9 N1 C10 . . . 118.1(3) no
C10 N1 H1N . . . 121.00 no
C9 N1 H1N . . . 121.00 no
C2 C1 C7 . . . 124.4(3) no
C2 C1 C6 . . . 118.6(3) no
C6 C1 C7 . . . 117.0(3) no
C1 C2 C3 . . . 120.5(3) no
O2 C3 C4 . . . 113.7(3) no
O2 C3 C2 . . . 126.5(3) no
C2 C3 C4 . . . 119.8(3) no
O1 C4 C5 . . . 119.4(3) no
C3 C4 C5 . . . 120.3(3) no
O1 C4 C3 . . . 120.4(3) no
C4 C5 C6 . . . 119.8(3) no
C1 C6 C5 . . . 121.2(3) no
C1 C7 C8 . . . 133.1(3) no
S1 C8 C9 . . . 109.7(2) no
S1 C8 C7 . . . 130.4(2) no
C7 C8 C9 . . . 120.0(3) no
O3 C9 C8 . . . 126.2(3) no
N1 C9 C8 . . . 110.3(3) no
O3 C9 N1 . . . 123.5(3) no
S1 C10 N1 . . . 109.4(2) no
S2 C10 N1 . . . 126.0(3) no
S1 C10 S2 . . . 124.63(19) no
C3 C2 H2 . . . 120.00 no
C1 C2 H2 . . . 120.00 no
C4 C5 H5 . . . 120.00 no
C6 C5 H5 . . . 120.00 no
C5 C6 H6 . . . 119.00 no
C1 C6 H6 . . . 119.00 no
C8 C7 H7 . . . 113.00 no
C1 C7 H7 . . . 113.00 no
O2 C11 H11C . . . 109.00 no
O2 C11 H11A . . . 110.00 no
O2 C11 H11B . . . 109.00 no
H11B C11 H11C . . . 109.00 no
H11A C11 H11B . . . 109.00 no
H11A C11 H11C . . . 109.00 no
O4A C12A H12B . . . 109.00 no
O4A C12A H12C . . . 109.00 no
O4A C12A H12A . . . 109.00 no
H12A C12A H12C . . . 109.00 no
H12B C12A H12C . . . 110.00 no
H12A C12A H12B . . . 109.00 no
O4B C12B H12D . . . 109.00 no
O4B C12B H12E . . . 109.00 no
O4B C12B H12F . . . 109.00 no
H12D C12B H12E . . . 110.00 no
H12D C12B H12F . . . 110.00 no
H12E C12B H12F . . . 110.00 no

loop_
_geom_bond_atom_site_label_1
_geom_bond_atom_site_label_2
_geom_bond_site_symmetry_1
_geom_bond_site_symmetry_2
_geom_bond_distance
_geom_bond_publ_flag
S1 C8 . . 1.751(3) no
S1 C10 . . 1.752(3) no
S2 C10 . . 1.623(3) no
O1 C4 . . 1.354(4) no
O2 C3 . . 1.361(4) no
O2 C11 . . 1.407(4) no
O3 C9 . . 1.219(4) no
O1 H1 . . 0.88(3) no
O4A C12A . . 1.455(7) no
O4B C12B . . 1.208(6) no
O4A H4A . . 0.96(8) no
O4B H4B . . 0.8200 no
N1 C10 . . 1.366(4) no
N1 C9 . . 1.371(4) no
N1 H1N . . 0.8600 no
C1 C2 . . 1.398(5) no
C1 C7 . . 1.441(4) no
C1 C6 . . 1.400(4) no
C2 C3 . . 1.378(5) no
C3 C4 . . 1.408(4) no
C4 C5 . . 1.372(4) no
C5 C6 . . 1.381(5) no
C7 C8 . . 1.353(4) no
C8 C9 . . 1.463(4) no
C2 H2 . . 0.9300 no
C5 H5 . . 0.9300 no
C6 H6 . . 0.9300 no
C7 H7 . . 0.9300 no
C11 H11A . . 0.9600 no
C11 H11B . . 0.9600 no
C11 H11C . . 0.9600 no
C12A H12B . . 0.9600 no
C12A H12C . . 0.9600 no
C12A H12A . . 0.9600 no
C12B H12D . . 0.9600 no
C12B H12E . . 0.9600 no
C12B H12F . . 0.9600 no

loop_
_geom_hbond_atom_site_label_D
_geom_hbond_atom_site_label_H
_geom_hbond_atom_site_label_A
_geom_hbond_site_symmetry_A
_geom_hbond_distance_DH
_geom_hbond_distance_HA
_geom_hbond_distance_DA
_geom_hbond_angle_DHA
_geom_hbond_publ_flag
O1 H1 O2 . 0.88(3) 2.21(3) 2.641(3) 109(3) yes
C2 H2 S1 . 0.93 2.66 3.349(3) 132 yes
O1 H1 O4A 1_556 0.88(3) 1.85(3) 2.622(7) 145(3) yes
N1 H1N O1 3_543 0.86 2.05 2.899(3) 169 yes
O4A H4A O3 3_555 0.96(8) 1.79(8) 2.744(7) 173(7) yes
C12A H12A O3 4_555 0.96 2.37 3.150(5) 139 yes

loop_
_geom_torsion_atom_site_label_1
_geom_torsion_atom_site_label_2
_geom_torsion_atom_site_label_3
_geom_torsion_atom_site_label_4
_geom_torsion_site_symmetry_1
_geom_torsion_site_symmetry_2
_geom_torsion_site_symmetry_3
_geom_torsion_site_symmetry_4
_geom_torsion
_geom_torsion_publ_flag
C10 S1 C8 C7 . . . . 179.4(4) no
C10 S1 C8 C9 . . . . 0.3(3) no
C8 S1 C10 S2 . . . . 179.6(3) no
C8 S1 C10 N1 . . . . -0.1(3) no
C11 O2 C3 C2 . . . . -6.2(5) no
C11 O2 C3 C4 . . . . 173.9(3) no
C10 N1 C9 O3 . . . . 179.8(3) no
C10 N1 C9 C8 . . . . 0.4(4) no
C9 N1 C10 S1 . . . . -0.2(4) no
C9 N1 C10 S2 . . . . -179.8(3) no
C6 C1 C2 C3 . . . . 0.7(5) no
C7 C1 C2 C3 . . . . -179.7(3) no
C2 C1 C6 C5 . . . . 0.2(5) no
C7 C1 C6 C5 . . . . -179.4(3) no
C2 C1 C7 C8 . . . . 3.1(6) no
C6 C1 C7 C8 . . . . -177.4(4) no
C1 C2 C3 O2 . . . . 179.7(3) no
C1 C2 C3 C4 . . . . -0.4(5) no
O2 C3 C4 O1 . . . . -0.1(5) no
O2 C3 C4 C5 . . . . 179.1(3) no
C2 C3 C4 O1 . . . . 180.0(3) no
C2 C3 C4 C5 . . . . -0.9(5) no
O1 C4 C5 C6 . . . . -179.1(3) no
C3 C4 C5 C6 . . . . 1.8(5) no
C4 C5 C6 C1 . . . . -1.4(5) no
C1 C7 C8 S1 . . . . 1.4(6) no
C1 C7 C8 C9 . . . . -179.5(4) no
S1 C8 C9 O3 . . . . -179.8(3) no
S1 C8 C9 N1 . . . . -0.4(3) no
C7 C8 C9 O3 . . . . 1.0(5) no
C7 C8 C9 N1 . . . . -179.6(3) no
